data_1570071
loop_
_publ_author_name
'Jena, Rohan'
'Laha, Subhajit'
'Dwarkanath, Nimish'
'Hazra, Arpan'
'Haldar, Ritesh'
'Balasubramanian, Sundaram'
'Maji, Tapas Kumar'

_publ_section_title
;
 Noncovalent interaction guided selectivity of haloaromatic isomers in a
 flexible porous coordination polymer.
;
_journal_issue 43
_journal_name_full 'Chemical science'
_journal_page_first 12321
_journal_page_last 12330
_journal_paper_doi 10.1039/d3sc03079b
_journal_volume 14
_journal_year 2023
_chemical_formula_sum 'C30 H18 F2 N2 O4 Zn'
_chemical_formula_weight 573.83
_space_group_crystal_system monoclinic
_space_group_IT_number 13
_space_group_name_Hall '-P 2yc'
_space_group_name_H-M_alt 'P 1 2/c 1'
_atom_sites_solution_hydrogens geom
_audit_creation_method SHELXL-2018/3
_audit_update_record
;
2023-05-31 deposited with the CCDC.	2023-10-05 downloaded from the CCDC.
;
_cell_angle_alpha 90
_cell_angle_beta 93.433(2)
_cell_angle_gamma 90
_cell_formula_units_Z 2
_cell_length_a 7.8873(3)
_cell_length_b 9.9771(4)
_cell_length_c 16.0181(7)
_cell_measurement_reflns_used 3147
_cell_measurement_temperature 293(2)
_cell_measurement_theta_max 28.325
_cell_measurement_theta_min 2.041
_cell_volume 1258.24(9)
_computing_structure_refinement 'SHELXL-2018/3 (Sheldrick, 2018)'
_computing_structure_solution 'SHELXT 2018/2 (Sheldrick, 2018)'
_diffrn_ambient_temperature 293(2)
_diffrn_measured_fraction_theta_full 1.000
_diffrn_measured_fraction_theta_max 0.999
_diffrn_measurement_device_type 'Bruker APEX-II CCD'
_diffrn_measurement_method '\f and \w scans'
_diffrn_radiation_type MoK\a
_diffrn_radiation_wavelength 0.71073
_diffrn_reflns_av_R_equivalents 0.1373
_diffrn_reflns_av_unetI/netI 0.0822
_diffrn_reflns_Laue_measured_fraction_full 1.000
_diffrn_reflns_Laue_measured_fraction_max 0.999
_diffrn_reflns_limit_h_max 10
_diffrn_reflns_limit_h_min -10
_diffrn_reflns_limit_k_max 13
_diffrn_reflns_limit_k_min -13
_diffrn_reflns_limit_l_max 21
_diffrn_reflns_limit_l_min -21
_diffrn_reflns_number 27356
_diffrn_reflns_point_group_measured_fraction_full 1.000
_diffrn_reflns_point_group_measured_fraction_max 0.999
_diffrn_reflns_theta_full 25.242
_diffrn_reflns_theta_max 28.325
_diffrn_reflns_theta_min 2.041
_exptl_absorpt_coefficient_mu 1.031
_exptl_crystal_colour 'Pale yellow'
_exptl_crystal_density_diffrn 1.515
_exptl_crystal_description Cube
_exptl_crystal_F_000 584
_exptl_crystal_size_max 0.118
_exptl_crystal_size_mid 0.109
_exptl_crystal_size_min 0.103
_refine_diff_density_max 0.262
_refine_diff_density_min -0.256
_refine_diff_density_rms 0.061
_refine_ls_extinction_method none
_refine_ls_goodness_of_fit_ref 1.012
_refine_ls_hydrogen_treatment constr
_refine_ls_matrix_type full
_refine_ls_number_parameters 177
_refine_ls_number_reflns 3145
_refine_ls_number_restraints 0
_refine_ls_restrained_S_all 1.012
_refine_ls_R_factor_all 0.1040
_refine_ls_R_factor_gt 0.0461
_refine_ls_shift/su_max 0.001
_refine_ls_shift/su_mean 0.000
_refine_ls_structure_factor_coef Fsqd
_refine_ls_weighting_details 'w=1/[\s^2^(Fo^2^)+(0.0483P)^2^] where P=(Fo^2^+2Fc^2^)/3'
_refine_ls_weighting_scheme calc
_refine_ls_wR_factor_gt 0.0961
_refine_ls_wR_factor_ref 0.1133
_reflns_Friedel_coverage 0.000
_reflns_number_gt 1924
_reflns_number_total 3145
_reflns_threshold_expression 'I > 2\s(I)'
_cod_data_source_file d3sc03079b2.cif
_cod_data_source_block p_DFB
_cod_depositor_comments 'Adding full bibliography for 1570070--1570080.cif.'
_cod_original_sg_symbol_H-M 'P 2/c'
_cod_database_code 1570071
_shelx_shelxl_version_number 2018/3
_shelx_space_group_comment
;
The symmetry employed for this shelxl refinement is uniquely defined
by the following loop, which should always be used as a source of
symmetry information in preference to the above space-group names.
They are only intended as comments.
;

loop_
_space_group_symop_operation_xyz
'x, y, z'
'-x, y, -z+1/2'
'-x, -y, -z'
'x, -y, z-1/2'

loop_
_atom_site_label
_atom_site_type_symbol
_atom_site_fract_x
_atom_site_fract_y
_atom_site_fract_z
_atom_site_U_iso_or_equiv
_atom_site_adp_type
_atom_site_occupancy
_atom_site_site_symmetry_order
_atom_site_calc_flag
_atom_site_refinement_flags_posn
_atom_site_refinement_flags_adp
_atom_site_refinement_flags_occupancy
_atom_site_disorder_assembly
_atom_site_disorder_group
Zn1 Zn 0.500000 0.69881(4) 0.750000 0.04031(18) Uani 1 2 d S T P . .
F1 F 0.1613(6) 0.6583(4) 0.4019(2) 0.1895(17) Uani 1 1 d . . . . .
O1 O 0.5320(3) 0.8474(2) 0.63171(14) 0.0614(6) Uani 1 1 d . . . . .
O2 O 0.7271(2) 0.7602(2) 0.71792(12) 0.0510(5) Uani 1 1 d . . . . .
N1 N 0.4295(3) 0.5378(2) 0.67135(15) 0.0488(6) Uani 1 1 d . . . . .
C1 C 0.6833(4) 0.8302(2) 0.65412(17) 0.0394(6) Uani 1 1 d . . . . .
C2 C 0.8228(3) 0.8871(3) 0.60541(16) 0.0379(6) Uani 1 1 d . . . . .
C3 C 0.7851(3) 0.9692(3) 0.53920(16) 0.0400(6) Uani 1 1 d . . . . .
H3 H 0.672751 0.993487 0.526384 0.048 Uiso 1 1 calc R U . . .
C4 C 0.9151(3) 1.0190(3) 0.48880(16) 0.0358(6) Uani 1 1 d . . . . .
C5 C 0.8786(3) 1.0996(3) 0.41911(17) 0.0452(7) Uani 1 1 d . . . . .
H5 H 0.766393 1.121658 0.403819 0.054 Uiso 1 1 calc R U . . .
C6 C 1.0063(4) 1.1468(3) 0.37287(18) 0.0453(7) Uani 1 1 d . . . . .
H6 H 0.980482 1.201609 0.326881 0.054 Uiso 1 1 calc R U . . .
C7 C 0.4618(4) 0.4180(3) 0.70803(19) 0.0547(8) Uani 1 1 d . . . . .
C8 C 0.4253(6) 0.2959(4) 0.6680(3) 0.0842(12) Uani 1 1 d . . . . .
C9 C 0.3509(7) 0.3035(5) 0.5878(3) 0.1127(18) Uani 1 1 d . . . . .
H9 H 0.323996 0.224943 0.558691 0.135 Uiso 1 1 calc R U . . .
C10 C 0.3165(7) 0.4236(5) 0.5507(3) 0.1082(16) Uani 1 1 d . . . . .
H10 H 0.266377 0.427935 0.496689 0.130 Uiso 1 1 calc R U . . .
C11 C 0.3579(5) 0.5405(4) 0.5952(2) 0.0742(10) Uani 1 1 d . . . . .
H11 H 0.334014 0.622998 0.570187 0.089 Uiso 1 1 calc R U . . .
C12 C 0.4651(8) 0.1735(4) 0.7115(3) 0.118(2) Uani 1 1 d . . . . .
H12 H 0.441248 0.092214 0.684925 0.141 Uiso 1 1 calc R U . . .
C13 C 0.0404(7) 0.7770(4) 0.2875(3) 0.1085(16) Uani 1 1 d . . . . .
H13 H 0.069585 0.857315 0.314095 0.130 Uiso 1 1 calc R U . . .
C14 C 0.0795(7) 0.6589(5) 0.3248(3) 0.1043(14) Uani 1 1 d . . . . .
C15 C 0.0413(7) 0.5400(5) 0.2880(3) 0.1098(18) Uani 1 1 d . . . . .
H15 H 0.071351 0.459905 0.314633 0.132 Uiso 1 1 calc R U . . .

loop_
_atom_site_aniso_label
_atom_site_aniso_U_11
_atom_site_aniso_U_22
_atom_site_aniso_U_33
_atom_site_aniso_U_23
_atom_site_aniso_U_13
_atom_site_aniso_U_12
Zn1 0.0392(3) 0.0352(3) 0.0477(3) 0.000 0.0126(2) 0.000
F1 0.204(4) 0.231(4) 0.128(3) 0.011(3) -0.035(3) 0.025(3)
O1 0.0334(12) 0.0677(14) 0.0837(16) 0.0180(12) 0.0086(11) -0.0036(10)
O2 0.0444(12) 0.0614(12) 0.0476(12) 0.0096(10) 0.0071(9) -0.0095(10)
N1 0.0577(16) 0.0450(15) 0.0444(15) -0.0016(11) 0.0107(12) 0.0003(12)
C1 0.0425(17) 0.0354(15) 0.0410(16) -0.0049(12) 0.0094(13) -0.0061(12)
C2 0.0383(15) 0.0380(15) 0.0375(15) -0.0012(12) 0.0042(12) -0.0060(12)
C3 0.0318(14) 0.0409(15) 0.0471(16) -0.0037(13) 0.0014(12) -0.0034(12)
C4 0.0309(13) 0.0384(14) 0.0378(15) 0.0002(12) -0.0017(11) -0.0009(11)
C5 0.0318(15) 0.0528(17) 0.0503(17) 0.0080(14) -0.0044(13) -0.0013(13)
C6 0.0424(17) 0.0480(16) 0.0456(17) 0.0078(13) 0.0021(13) -0.0028(13)
C7 0.055(2) 0.0443(18) 0.066(2) -0.0088(15) 0.0165(15) -0.0027(15)
C8 0.094(3) 0.047(2) 0.112(4) -0.025(2) 0.012(3) -0.008(2)
C9 0.136(5) 0.082(3) 0.119(4) -0.055(3) -0.003(3) -0.023(3)
C10 0.142(5) 0.105(4) 0.076(3) -0.032(3) -0.010(3) -0.019(3)
C11 0.089(3) 0.078(3) 0.056(2) -0.0073(19) 0.005(2) -0.005(2)
C12 0.129(5) 0.037(2) 0.187(7) -0.024(2) 0.013(4) -0.009(2)
C13 0.122(5) 0.063(3) 0.139(5) -0.015(2) 0.001(3) -0.009(3)
C14 0.105(4) 0.105(4) 0.103(4) 0.002(3) 0.004(3) 0.014(3)
C15 0.114(5) 0.069(3) 0.150(5) 0.025(3) 0.034(4) 0.023(3)

loop_
_atom_type_symbol
_atom_type_description
_atom_type_scat_dispersion_real
_atom_type_scat_dispersion_imag
_atom_type_scat_source
C C 0.0033 0.0016 'International Tables Vol C Tables 4.2.6.8 and 6.1.1.4'
H H 0.0000 0.0000 'International Tables Vol C Tables 4.2.6.8 and 6.1.1.4'
F F 0.0171 0.0103 'International Tables Vol C Tables 4.2.6.8 and 6.1.1.4'
N N 0.0061 0.0033 'International Tables Vol C Tables 4.2.6.8 and 6.1.1.4'
O O 0.0106 0.0060 'International Tables Vol C Tables 4.2.6.8 and 6.1.1.4'
Zn Zn 0.2839 1.4301 'International Tables Vol C Tables 4.2.6.8 and 6.1.1.4'

loop_
_geom_angle_atom_site_label_1
_geom_angle_atom_site_label_2
_geom_angle_atom_site_label_3
_geom_angle
_geom_angle_site_symmetry_1
_geom_angle_site_symmetry_3
_geom_angle_publ_flag
O2 Zn1 O2 144.15(13) . 2_656 ?
O2 Zn1 N1 106.93(9) . . ?
O2 Zn1 N1 100.40(9) 2_656 . ?
O2 Zn1 N1 100.40(9) . 2_656 ?
O2 Zn1 N1 106.93(9) 2_656 2_656 ?
N1 Zn1 N1 79.93(13) . 2_656 ?
O2 Zn1 O1 98.67(8) . 2_656 ?
O2 Zn1 O1 58.25(7) 2_656 2_656 ?
N1 Zn1 O1 154.12(8) . 2_656 ?
N1 Zn1 O1 92.01(9) 2_656 2_656 ?
O2 Zn1 O1 58.25(7) . . ?
O2 Zn1 O1 98.67(8) 2_656 . ?
N1 Zn1 O1 92.01(9) . . ?
N1 Zn1 O1 154.12(8) 2_656 . ?
O1 Zn1 O1 104.84(11) 2_656 . ?
O2 Zn1 C1 123.51(9) . 2_656 ?
O2 Zn1 C1 29.52(8) 2_656 2_656 ?
N1 Zn1 C1 128.29(9) . 2_656 ?
N1 Zn1 C1 99.93(9) 2_656 2_656 ?
O1 Zn1 C1 28.75(7) 2_656 2_656 ?
O1 Zn1 C1 104.26(8) . 2_656 ?
O2 Zn1 C1 29.53(8) . . ?
O2 Zn1 C1 123.51(9) 2_656 . ?
N1 Zn1 C1 99.93(9) . . ?
N1 Zn1 C1 128.29(9) 2_656 . ?
O1 Zn1 C1 104.26(8) 2_656 . ?
O1 Zn1 C1 28.75(8) . . ?
C1 Zn1 C1 117.77(12) 2_656 . ?
C1 O1 Zn1 80.35(16) . . ?
C1 O2 Zn1 99.87(16) . . ?
C11 N1 C7 118.8(3) . . ?
C11 N1 Zn1 128.8(2) . . ?
C7 N1 Zn1 112.38(19) . . ?
O1 C1 O2 121.4(2) . . ?
O1 C1 C2 121.5(3) . . ?
O2 C1 C2 117.1(2) . . ?
O1 C1 Zn1 70.90(15) . . ?
O2 C1 Zn1 50.61(12) . . ?
C2 C1 Zn1 167.0(2) . . ?
C3 C2 C6 119.8(2) . 3_776 ?
C3 C2 C1 120.1(2) . . ?
C6 C2 C1 120.0(2) 3_776 . ?
C2 C3 C4 121.3(2) . . ?
C5 C4 C4 120.3(3) . 3_776 ?
C5 C4 C3 122.2(2) . . ?
C4 C4 C3 117.5(3) 3_776 . ?
C6 C5 C4 120.6(2) . . ?
C5 C6 C2 120.4(3) . 3_776 ?
N1 C7 C8 122.9(3) . . ?
N1 C7 C7 117.65(16) . 2_656 ?
C8 C7 C7 119.4(2) . 2_656 ?
C9 C8 C7 116.3(4) . . ?
C9 C8 C12 124.6(4) . . ?
C7 C8 C12 119.1(4) . . ?
C10 C9 C8 121.2(4) . . ?
C9 C10 C11 118.6(4) . . ?
N1 C11 C10 122.2(4) . . ?
C12 C12 C8 121.5(3) 2_656 . ?
C13 C13 C14 119.1(3) 2 . ?
C13 C14 C15 122.4(5) . . ?
C13 C14 F1 119.3(5) . . ?
C15 C14 F1 118.3(5) . . ?
C15 C15 C14 118.5(3) 2 . ?

loop_
_geom_bond_atom_site_label_1
_geom_bond_atom_site_label_2
_geom_bond_distance
_geom_bond_site_symmetry_2
_geom_bond_publ_flag
Zn1 O2 1.9893(19) . ?
Zn1 O2 1.9894(19) 2_656 ?
Zn1 N1 2.096(2) . ?
Zn1 N1 2.096(2) 2_656 ?
Zn1 O1 2.431(2) 2_656 ?
Zn1 O1 2.431(2) . ?
Zn1 C1 2.536(3) 2_656 ?
Zn1 C1 2.536(3) . ?
F1 C14 1.358(5) . ?
O1 C1 1.237(3) . ?
O2 C1 1.269(3) . ?
N1 C11 1.313(4) . ?
N1 C7 1.349(4) . ?
C1 C2 1.499(4) . ?
C2 C3 1.359(4) . ?
C2 C6 1.412(4) 3_776 ?
C3 C4 1.431(4) . ?
C4 C5 1.392(4) . ?
C4 C4 1.418(5) 3_776 ?
C5 C6 1.370(4) . ?
C7 C8 1.399(4) . ?
C7 C7 1.440(6) 2_656 ?
C8 C9 1.382(6) . ?
C8 C12 1.432(5) . ?
C9 C10 1.358(6) . ?
C10 C11 1.396(5) . ?
C12 C12 1.321(10) 2_656 ?
C13 C13 1.327(9) 2 ?
C13 C14 1.348(6) . ?
C14 C15 1.350(6) . ?
C15 C15 1.346(9) 2 ?
